data_7130905
loop_
_publ_author_name
'Hsieh, Chang-Chih'
'Li, Cheng-Yao'
'Chiang, Ming-Hsi'
'Horng, Yih-Chern'

_publ_section_title
;
 Catalytic O2 Activation toward Oxidative N-S Bond Formation by a Thiolato
 Fe(III) Complex
;
_journal_name_full 'Chemical Communications'
_journal_paper_doi 10.1039/D2CC05375F
_journal_year 2022
_chemical_absolute_configuration rm
_chemical_formula_sum 'C24 H28 N2 O4 S2'
_chemical_formula_weight 472.60
_space_group_crystal_system orthorhombic
_space_group_IT_number 19
_space_group_name_Hall 'P 2ac 2ab'
_space_group_name_H-M_alt 'P 21 21 21'
_atom_sites_solution_hydrogens mixed
_audit_creation_method SHELXL-2014/7
_audit_update_record
;
2022-07-28 deposited with the CCDC.	2022-10-26 downloaded from the CCDC.
;
_cell_angle_alpha 90
_cell_angle_beta 90
_cell_angle_gamma 90
_cell_formula_units_Z 4
_cell_length_a 7.8446(2)
_cell_length_b 15.3529(4)
_cell_length_c 18.7689(5)
_cell_measurement_reflns_used 6786
_cell_measurement_temperature 150(2)
_cell_measurement_theta_max 26.12
_cell_measurement_theta_min 2.64
_cell_volume 2260.48(10)
_computing_cell_refinement 'Bruker SAINT'
_computing_data_collection 'Bruker APEX2'
_computing_data_reduction 'Bruker SAINT'
_computing_molecular_graphics 'Bruker SHELXTL'
_computing_publication_material 'Bruker SHELXTL'
_computing_structure_refinement 'SHELXL-2014 (Sheldrick 2014)'
_computing_structure_solution 'SHELXS-97 (Sheldrick 2008)'
_diffrn_ambient_temperature 150(2)
_diffrn_measured_fraction_theta_full 1.000
_diffrn_measured_fraction_theta_max 1.000
_diffrn_measurement_device_type 'Bruker APEX-II CCD'
_diffrn_measurement_method \w
_diffrn_radiation_type MoK\a
_diffrn_radiation_wavelength 0.71073
_diffrn_reflns_av_R_equivalents 0.0485
_diffrn_reflns_av_unetI/netI 0.0389
_diffrn_reflns_Laue_measured_fraction_full 1.000
_diffrn_reflns_Laue_measured_fraction_max 1.000
_diffrn_reflns_limit_h_max 10
_diffrn_reflns_limit_h_min -10
_diffrn_reflns_limit_k_max 19
_diffrn_reflns_limit_k_min -20
_diffrn_reflns_limit_l_max 25
_diffrn_reflns_limit_l_min -25
_diffrn_reflns_number 31168
_diffrn_reflns_point_group_measured_fraction_full 1.000
_diffrn_reflns_point_group_measured_fraction_max 0.997
_diffrn_reflns_theta_full 25.242
_diffrn_reflns_theta_max 28.282
_diffrn_reflns_theta_min 1.714
_exptl_absorpt_coefficient_mu 0.270
_exptl_absorpt_correction_T_max 0.973
_exptl_absorpt_correction_T_min 0.959
_exptl_absorpt_correction_type multi-scan
_exptl_crystal_colour colorlee
_exptl_crystal_density_diffrn 1.389
_exptl_crystal_description block
_exptl_crystal_F_000 936
_exptl_crystal_size_max 0.120
_exptl_crystal_size_mid 0.100
_exptl_crystal_size_min 0.080
_refine_diff_density_max 0.255
_refine_diff_density_min -0.509
_refine_diff_density_rms 0.050
_refine_ls_abs_structure_details
;
 Flack x determined using 1772 quotients [(I+)-(I-)]/[(I+)+(I-)]
 (Parsons, Flack and Wagner, Acta Cryst. B69 (2013) 249-259).
;
_refine_ls_abs_structure_Flack 0.06(3)
_refine_ls_extinction_method none
_refine_ls_goodness_of_fit_ref 0.898
_refine_ls_hydrogen_treatment mixed
_refine_ls_matrix_type full
_refine_ls_number_parameters 344
_refine_ls_number_reflns 5592
_refine_ls_number_restraints 0
_refine_ls_restrained_S_all 0.898
_refine_ls_R_factor_all 0.0553
_refine_ls_R_factor_gt 0.0441
_refine_ls_shift/su_max 0.000
_refine_ls_shift/su_mean 0.000
_refine_ls_structure_factor_coef Fsqd
_refine_ls_weighting_details 'w=1/[\s^2^(Fo^2^)+(0.1000P)^2^+0.1000P] where P=(Fo^2^+2Fc^2^)/3'
_refine_ls_weighting_scheme calc
_refine_ls_wR_factor_gt 0.1182
_refine_ls_wR_factor_ref 0.1277
_reflns_Friedel_coverage 0.760
_reflns_Friedel_fraction_full 1.000
_reflns_Friedel_fraction_max 0.994
_reflns_number_gt 4754
_reflns_number_total 5592
_reflns_threshold_expression 'I > 2\s(I)'
_cod_data_source_file d2cc05375f2.cif
_cod_data_source_block compound2f
_cod_database_code 7130905
_shelx_shelxl_version_number 2014/7
_shelx_space_group_comment
;
The symmetry employed for this shelxl refinement is uniquely defined
by the following loop, which should always be used as a source of
symmetry information in preference to the above space-group names.
They are only intended as comments.
;

loop_
_space_group_symop_operation_xyz
'x, y, z'
'-x+1/2, -y, z+1/2'
'-x, y+1/2, -z+1/2'
'x+1/2, -y+1/2, -z'

loop_
_atom_site_label
_atom_site_type_symbol
_atom_site_fract_x
_atom_site_fract_y
_atom_site_fract_z
_atom_site_U_iso_or_equiv
_atom_site_adp_type
_atom_site_occupancy
_atom_site_site_symmetry_order
_atom_site_calc_flag
_atom_site_refinement_flags_posn
_atom_site_refinement_flags_adp
_atom_site_refinement_flags_occupancy
_atom_site_disorder_assembly
_atom_site_disorder_group
C1 C 0.3384(4) 0.84152(19) 1.07585(17) 0.0260(6) Uani 1 1 d . . . . .
C2 C 0.2467(4) 0.8823(2) 0.95830(16) 0.0289(6) Uani 1 1 d . . . . .
H4 H 0.2726 0.9006 0.9112 0.035 Uiso 1 1 calc R U . . .
C3 C 0.0384(4) 0.8429(2) 1.04610(19) 0.0335(7) Uani 1 1 d . . . . .
H3 H -0.0770 0.8340 1.0597 0.040 Uiso 1 1 calc R U . . .
C4 C 0.3780(4) 0.86954(18) 1.00710(16) 0.0265(6) Uani 1 1 d . . . . .
C5 C 0.1684(4) 0.8302(2) 1.09480(18) 0.0297(6) Uani 1 1 d . . . . .
H5 H 0.1410 0.8134 1.1422 0.036 Uiso 1 1 calc R U . . .
C6 C 0.0779(4) 0.8684(2) 0.97792(18) 0.0339(7) Uani 1 1 d . . . . .
H6 H -0.0105 0.8767 0.9440 0.041 Uiso 1 1 calc R U . . .
C7 C 0.4762(4) 0.8256(2) 1.12930(18) 0.0323(7) Uani 1 1 d . . . . .
C10 C 0.7177(5) 0.6275(3) 1.3034(2) 0.0421(8) Uani 1 1 d . . . . .
H10A H 0.8423 0.6377 1.3034 0.051 Uiso 1 1 calc R U . A 1
H10B H 0.6678 0.6576 1.3451 0.051 Uiso 1 1 calc R U . A 1
C11 C 0.6807(5) 0.5303(2) 1.3073(2) 0.0424(9) Uani 1 1 d . . . . .
H11A H 0.7860 0.4968 1.3168 0.051 Uiso 1 1 calc R U . . .
H11B H 0.5960 0.5174 1.3449 0.051 Uiso 1 1 calc R U . . .
C12 C 0.6103(5) 0.5095(2) 1.2343(2) 0.0440(8) Uani 1 1 d . . . . .
H12A H 0.7023 0.4891 1.2024 0.053 Uiso 1 1 calc R U . . .
H12B H 0.5222 0.4635 1.2376 0.053 Uiso 1 1 calc R U . . .
C13 C 0.5715(4) 0.98715(19) 0.84399(17) 0.0275(6) Uani 1 1 d . . . . .
C14 C 0.5109(4) 1.0518(2) 0.88886(18) 0.0329(7) Uani 1 1 d . . . . .
H14 H 0.4882 1.0382 0.9373 0.039 Uiso 1 1 calc R U . . .
C15 C 0.4829(5) 1.1353(2) 0.8649(2) 0.0375(8) Uani 1 1 d . . . . .
H15 H 0.4401 1.1783 0.8966 0.045 Uiso 1 1 calc R U . . .
C16 C 0.5171(4) 1.1565(2) 0.7950(2) 0.0362(8) Uani 1 1 d . . . . .
H16 H 0.4974 1.2140 0.7781 0.043 Uiso 1 1 calc R U . . .
C17 C 0.5802(4) 1.09350(19) 0.74971(18) 0.0318(7) Uani 1 1 d . . . . .
H17 H 0.6061 1.1086 0.7018 0.038 Uiso 1 1 calc R U . . .
C18 C 0.6070(4) 1.00774(18) 0.77267(16) 0.0269(6) Uani 1 1 d . . . . .
C19 C 0.6610(4) 0.9385(2) 0.72161(18) 0.0291(6) Uani 1 1 d . . . . .
C20 C 0.7680(5) 0.9002(2) 0.6028(2) 0.0401(8) Uani 1 1 d . . . . .
H20A H 0.8901 0.9069 0.5908 0.048 Uiso 1 1 calc R U . B 1
H20B H 0.7521 0.8408 0.6222 0.048 Uiso 1 1 calc R U . B 1
C22 C 0.4861(8) 0.9111(4) 0.5351(3) 0.088(2) Uani 1 1 d . . . . .
H22A H 0.4471 0.9724 0.5353 0.106 Uiso 1 1 calc R U . C 1
H22B H 0.4366 0.8814 0.5771 0.106 Uiso 1 1 calc R U . C 1
C24 C 0.5834(7) 0.8164(4) 0.4473(3) 0.0712(15) Uani 1 1 d . . . . .
H24A H 0.5579 0.7533 0.4497 0.085 Uiso 1 1 calc R U . D 1
H24B H 0.6137 0.8311 0.3975 0.085 Uiso 1 1 calc R U . D 1
C8A C 0.5301(11) 0.7449(4) 1.2438(4) 0.032(2) Uani 0.520(14) 1 d . . P E 1
H8A1 H 0.4435 0.7353 1.2814 0.038 Uiso 0.520(14) 1 calc R U P E 1
H8A2 H 0.6026 0.7948 1.2579 0.038 Uiso 0.520(14) 1 calc R U P E 1
C9A C 0.6378(14) 0.6637(5) 1.2334(5) 0.036(2) Uani 0.520(14) 1 d . . P E 1
H9A H 0.7308 0.6764 1.1985 0.044 Uiso 0.520(14) 1 calc R U P E 1
C21A C 0.6703(11) 0.9081(6) 0.5389(4) 0.048(2) Uani 0.490(10) 1 d . . P F 1
H21A H 0.7117 0.9623 0.5149 0.058 Uiso 0.490(10) 1 calc R U P F 1
C23A C 0.4288(12) 0.8684(6) 0.4704(5) 0.048(2) Uani 0.490(10) 1 d . . P F 1
H23A H 0.3963 0.9116 0.4336 0.058 Uiso 0.490(10) 1 calc R U P F 1
H23B H 0.3303 0.8298 0.4799 0.058 Uiso 0.490(10) 1 calc R U P F 1
C8B C 0.6128(11) 0.7350(4) 1.2159(5) 0.027(2) Uani 0.480(14) 1 d . . P E 2
H8B1 H 0.7071 0.7246 1.1819 0.033 Uiso 0.480(14) 1 calc R U P E 2
H8B2 H 0.6478 0.7812 1.2496 0.033 Uiso 0.480(14) 1 calc R U P E 2
C9B C 0.5686(13) 0.6525(5) 1.2553(5) 0.0276(18) Uani 0.480(14) 1 d . . P E 2
H9B H 0.4647 0.6625 1.2850 0.033 Uiso 0.480(14) 1 calc R U P E 2
C21B C 0.6058(8) 0.8619(4) 0.5680(3) 0.0272(16) Uani 0.510(10) 1 d . . P F 2
H21B H 0.5448 0.8295 0.6066 0.033 Uiso 0.510(10) 1 calc R U P F 2
C23B C 0.516(2) 0.9042(11) 0.4530(5) 0.089(5) Uani 0.510(10) 1 d . . P F 2
H23C H 0.4076 0.9106 0.4262 0.106 Uiso 0.510(10) 1 calc R U P F 2
H23D H 0.5986 0.9481 0.4361 0.106 Uiso 0.510(10) 1 calc R U P F 2
H2 H 0.752(5) 1.015(3) 0.651(2) 0.041(11) Uiso 1 1 d . . . . .
N1 N 0.4487(5) 0.7617(2) 1.1759(2) 0.0554(11) Uani 1 1 d . . . . .
N2 N 0.7246(4) 0.9632(2) 0.65838(16) 0.0343(6) Uani 1 1 d . . . . .
O1 O 0.6088(3) 0.86960(15) 1.12962(13) 0.0373(5) Uani 1 1 d . . . . .
O2 O 0.5376(4) 0.58872(17) 1.20790(14) 0.0464(7) Uani 1 1 d . . . . .
O3 O 0.6411(3) 0.86073(14) 0.73709(13) 0.0341(5) Uani 1 1 d . . . . .
O4A O 0.7183(10) 0.8363(7) 0.4924(4) 0.064(3) Uani 0.490(10) 1 d . . P F 1
O4B O 0.6667(9) 0.7972(4) 0.5192(3) 0.0444(16) Uani 0.510(10) 1 d . . P F 2
S1 S 0.59642(10) 0.88718(5) 0.98374(4) 0.0320(2) Uani 1 1 d . . . . .
S2 S 0.59972(10) 0.87763(5) 0.87497(4) 0.03134(19) Uani 1 1 d . . . . .
H1 H 0.363(7) 0.733(3) 1.177(3) 0.070(17) Uiso 1 1 d . . . . .

loop_
_atom_site_aniso_label
_atom_site_aniso_U_11
_atom_site_aniso_U_22
_atom_site_aniso_U_33
_atom_site_aniso_U_23
_atom_site_aniso_U_13
_atom_site_aniso_U_12
C1 0.0293(14) 0.0215(12) 0.0274(15) -0.0033(12) -0.0063(12) 0.0027(11)
C2 0.0253(14) 0.0340(16) 0.0275(14) -0.0004(13) -0.0023(11) 0.0026(13)
C3 0.0231(14) 0.0379(17) 0.0394(18) -0.0008(14) -0.0010(13) 0.0018(13)
C4 0.0238(13) 0.0250(13) 0.0307(15) -0.0017(12) -0.0016(11) 0.0008(11)
C5 0.0333(15) 0.0256(14) 0.0302(16) -0.0008(12) 0.0004(13) 0.0014(12)
C6 0.0275(15) 0.0403(16) 0.0339(16) -0.0022(14) -0.0067(13) 0.0025(14)
C7 0.0367(16) 0.0230(14) 0.0371(18) -0.0037(13) -0.0148(14) 0.0024(13)
C10 0.0326(16) 0.047(2) 0.047(2) 0.0046(18) -0.0091(15) 0.0104(16)
C11 0.0321(18) 0.044(2) 0.051(2) 0.0109(17) 0.0045(16) 0.0079(16)
C12 0.0385(19) 0.0351(16) 0.058(2) 0.0007(16) 0.0075(18) 0.0032(15)
C13 0.0196(13) 0.0249(13) 0.0381(17) -0.0006(12) -0.0003(12) 0.0010(11)
C14 0.0345(17) 0.0271(15) 0.0371(18) -0.0012(13) 0.0013(14) 0.0032(13)
C15 0.0369(17) 0.0299(17) 0.046(2) -0.0066(15) 0.0008(15) 0.0037(14)
C16 0.0362(17) 0.0234(14) 0.049(2) 0.0009(14) -0.0009(15) 0.0012(13)
C17 0.0266(14) 0.0275(13) 0.0413(18) 0.0043(13) -0.0009(13) -0.0016(12)
C18 0.0217(12) 0.0222(12) 0.0367(16) 0.0012(12) 0.0001(12) -0.0011(11)
C19 0.0209(13) 0.0294(15) 0.0369(17) -0.0002(13) 0.0003(12) 0.0010(11)
C20 0.0399(18) 0.0377(18) 0.0428(19) -0.0106(16) 0.0065(15) -0.0054(16)
C22 0.071(3) 0.108(5) 0.086(4) -0.053(4) -0.021(3) 0.033(3)
C24 0.068(3) 0.092(4) 0.054(3) -0.034(3) -0.006(2) -0.006(3)
C8A 0.026(4) 0.036(3) 0.033(4) 0.007(3) -0.006(3) 0.004(3)
C9A 0.036(5) 0.034(4) 0.039(5) 0.004(3) -0.003(4) 0.001(3)
C21A 0.050(5) 0.055(5) 0.038(4) -0.011(4) 0.005(4) 0.000(4)
C23A 0.043(5) 0.059(5) 0.042(5) -0.002(4) -0.008(4) -0.015(4)
C8B 0.019(4) 0.025(3) 0.039(4) 0.006(3) -0.007(3) 0.002(2)
C9B 0.030(4) 0.026(3) 0.027(4) 0.003(3) 0.000(3) -0.002(3)
C21B 0.034(3) 0.022(3) 0.026(3) -0.003(2) 0.003(3) 0.000(2)
C23B 0.104(11) 0.122(12) 0.040(5) 0.008(6) -0.004(6) 0.057(10)
N1 0.076(3) 0.0311(15) 0.059(2) 0.0154(15) -0.044(2) -0.0185(17)
N2 0.0402(15) 0.0294(14) 0.0333(15) -0.0010(12) 0.0039(12) -0.0079(12)
O1 0.0347(12) 0.0326(11) 0.0444(13) 0.0008(10) -0.0145(11) -0.0035(11)
O2 0.0506(15) 0.0384(13) 0.0502(16) 0.0044(12) -0.0128(13) -0.0057(12)
O3 0.0335(12) 0.0246(10) 0.0443(14) -0.0010(9) 0.0052(10) -0.0016(9)
O4A 0.058(4) 0.086(6) 0.047(4) -0.025(4) -0.003(3) 0.023(4)
O4B 0.068(4) 0.029(3) 0.036(3) -0.006(2) 0.011(3) 0.002(3)
S1 0.0219(3) 0.0342(4) 0.0399(4) 0.0043(3) -0.0030(3) -0.0005(3)
S2 0.0281(4) 0.0257(3) 0.0403(4) 0.0034(3) 0.0058(3) 0.0041(3)

loop_
_atom_type_symbol
_atom_type_description
_atom_type_scat_dispersion_real
_atom_type_scat_dispersion_imag
_atom_type_scat_source
C C 0.0033 0.0016 'International Tables Vol C Tables 4.2.6.8 and 6.1.1.4'
H H 0.0000 0.0000 'International Tables Vol C Tables 4.2.6.8 and 6.1.1.4'
N N 0.0061 0.0033 'International Tables Vol C Tables 4.2.6.8 and 6.1.1.4'
O O 0.0106 0.0060 'International Tables Vol C Tables 4.2.6.8 and 6.1.1.4'
S S 0.1246 0.1234 'International Tables Vol C Tables 4.2.6.8 and 6.1.1.4'

loop_
_geom_angle_atom_site_label_1
_geom_angle_atom_site_label_2
_geom_angle_atom_site_label_3
_geom_angle
_geom_angle_site_symmetry_1
_geom_angle_site_symmetry_3
_geom_angle_publ_flag
C5 C1 C4 119.2(3) . . ?
C5 C1 C7 120.1(3) . . ?
C4 C1 C7 120.7(3) . . ?
C6 C2 C4 120.6(3) . . ?
C6 C3 C5 119.3(3) . . ?
C2 C4 C1 119.2(3) . . ?
C2 C4 S1 121.7(2) . . ?
C1 C4 S1 119.1(2) . . ?
C3 C5 C1 121.4(3) . . ?
C3 C6 C2 120.3(3) . . ?
O1 C7 N1 122.3(3) . . ?
O1 C7 C1 121.4(3) . . ?
N1 C7 C1 116.4(3) . . ?
C11 C10 C9B 97.4(4) . . ?
C11 C10 C9A 108.3(4) . . ?
C12 C11 C10 103.5(3) . . ?
O2 C12 C11 106.3(3) . . ?
C14 C13 C18 119.1(3) . . ?
C14 C13 S2 121.1(3) . . ?
C18 C13 S2 119.7(2) . . ?
C15 C14 C13 121.6(3) . . ?
C14 C15 C16 120.0(3) . . ?
C15 C16 C17 119.4(3) . . ?
C16 C17 C18 121.6(3) . . ?
C17 C18 C13 118.4(3) . . ?
C17 C18 C19 121.0(3) . . ?
C13 C18 C19 120.5(3) . . ?
O3 C19 N2 121.8(3) . . ?
O3 C19 C18 120.0(3) . . ?
N2 C19 C18 118.1(3) . . ?
C21A C20 N2 114.7(4) . . ?
N2 C20 C21B 111.2(3) . . ?
C21A C22 C23A 109.6(6) . . ?
C21B C22 C23B 108.0(6) . . ?
O4A C24 C23A 108.6(5) . . ?
C23B C24 O4B 105.6(6) . . ?
N1 C8A C9A 106.1(7) . . ?
O2 C9A C8A 112.7(7) . . ?
O2 C9A C10 102.2(6) . . ?
C8A C9A C10 114.1(7) . . ?
C20 C21A C22 125.4(7) . . ?
C20 C21A O4A 107.5(7) . . ?
C22 C21A O4A 104.6(7) . . ?
C22 C23A C24 103.3(6) . . ?
C9B C8B N1 105.7(6) . . ?
O2 C9B C8B 109.2(8) . . ?
O2 C9B C10 110.3(5) . . ?
C8B C9B C10 109.0(7) . . ?
C22 C21B O4B 109.0(5) . . ?
C22 C21B C20 123.5(5) . . ?
O4B C21B C20 105.0(5) . . ?
C24 C23B C22 101.0(8) . . ?
C7 N1 C8A 129.6(4) . . ?
C7 N1 C8B 112.3(4) . . ?
C19 N2 C20 122.0(3) . . ?
C9B O2 C12 108.5(4) . . ?
C12 O2 C9A 109.8(4) . . ?
C24 O4A C21A 109.6(6) . . ?
C21B O4B C24 106.7(5) . . ?
C4 S1 S2 104.22(11) . . ?
C13 S2 S1 104.76(11) . . ?

loop_
_geom_bond_atom_site_label_1
_geom_bond_atom_site_label_2
_geom_bond_distance
_geom_bond_site_symmetry_2
_geom_bond_publ_flag
C1 C5 1.391(5) . ?
C1 C4 1.395(4) . ?
C1 C7 1.495(4) . ?
C2 C6 1.391(4) . ?
C2 C4 1.392(4) . ?
C3 C6 1.374(5) . ?
C3 C5 1.383(5) . ?
C4 S1 1.789(3) . ?
C7 O1 1.240(4) . ?
C7 N1 1.331(5) . ?
C10 C11 1.522(5) . ?
C10 C9B 1.526(8) . ?
C10 C9A 1.556(9) . ?
C11 C12 1.510(5) . ?
C12 O2 1.432(4) . ?
C13 C14 1.386(4) . ?
C13 C18 1.403(4) . ?
C13 S2 1.793(3) . ?
C14 C15 1.375(5) . ?
C15 C16 1.379(5) . ?
C16 C17 1.379(5) . ?
C17 C18 1.401(4) . ?
C18 C19 1.493(4) . ?
C19 O3 1.238(4) . ?
C19 N2 1.342(4) . ?
C20 C21A 1.429(9) . ?
C20 N2 1.462(5) . ?
C20 C21B 1.547(7) . ?
C22 C21B 1.354(8) . ?
C22 C21A 1.448(11) . ?
C22 C23A 1.451(10) . ?
C22 C23B 1.561(12) . ?
C24 O4A 1.390(9) . ?
C24 C23B 1.454(14) . ?
C24 C23A 1.516(12) . ?
C24 O4B 1.529(8) . ?
C8A N1 1.450(7) . ?
C8A C9A 1.519(13) . ?
C9A O2 1.474(9) . ?
C21A O4A 1.456(11) . ?
C8B C9B 1.507(12) . ?
C8B N1 1.545(7) . ?
C9B O2 1.345(8) . ?
C21B O4B 1.434(8) . ?
S1 S2 2.0469(11) . ?
